data_7001242
loop_
_publ_author_name
'Niemeyer, Jochen'
'Kehr, Gerald'
'Fr\"ohlich, Roland'
'Erker, Gerhard'

_publ_section_title
;
 Selective synthesis of the 2-hydroxyferrocene-aldimine
 enantiomers---extended planar chiral analogues of the
 &#x201C;flat&#x201D; salicylaldimine ligand family
;
_journal_issue 19
_journal_name_full 'Dalton Transactions'
_journal_page_first 3716
_journal_page_last 3730
_journal_paper_doi 10.1039/b822735g
_journal_year 2009
_chemical_absolute_configuration ad
_chemical_formula_sum 'C19 H28 Fe O3 Si'
_chemical_formula_weight 388.35
_chemical_name_systematic
;
?
;
_space_group_IT_number 1
_symmetry_cell_setting triclinic
_symmetry_space_group_name_Hall 'P 1'
_symmetry_space_group_name_H-M 'P 1'
_atom_sites_solution_hydrogens geom
_atom_sites_solution_primary direct
_atom_sites_solution_secondary difmap
_audit_creation_method SHELXL-97
_cell_angle_alpha 102.777(1)
_cell_angle_beta 104.675(1)
_cell_angle_gamma 91.046(1)
_cell_formula_units_Z 2
_cell_length_a 9.4036(2)
_cell_length_b 10.1503(2)
_cell_length_c 11.0179(3)
_cell_measurement_reflns_used 1841
_cell_measurement_temperature 223(2)
_cell_measurement_theta_max 27.88
_cell_measurement_theta_min 0.41
_cell_volume 989.07(4)
_computing_cell_refinement 'Collect (Nonius B.V., 1998)'
_computing_data_collection 'Collect (Nonius B.V., 1998)'
_computing_data_reduction 'Denzo-SMN (Otwinowski & Minor, 1997)'
_computing_molecular_graphics 'SCHAKAL (Keller, 1997)'
_computing_publication_material 'SHELXL-97 (Sheldrick, 1997)'
_computing_structure_refinement 'SHELXL-97 (Sheldrick, 1997)'
_computing_structure_solution 'SHELXS-97 (Sheldrick, 1990)'
_diffrn_ambient_temperature 223(2)
_diffrn_measured_fraction_theta_full 0.972
_diffrn_measured_fraction_theta_max 0.972
_diffrn_measurement_device_type 'Nonius KappaCCD'
_diffrn_measurement_method '\w and \f scans'
_diffrn_radiation_monochromator graphite
_diffrn_radiation_source 'rotating anode Nonius FR591'
_diffrn_radiation_type MoK\a
_diffrn_radiation_wavelength 0.71073
_diffrn_reflns_av_R_equivalents 0.036
_diffrn_reflns_av_sigmaI/netI 0.0454
_diffrn_reflns_limit_h_max 12
_diffrn_reflns_limit_h_min -12
_diffrn_reflns_limit_k_max 13
_diffrn_reflns_limit_k_min -12
_diffrn_reflns_limit_l_max 14
_diffrn_reflns_limit_l_min -14
_diffrn_reflns_number 9259
_diffrn_reflns_theta_full 28.25
_diffrn_reflns_theta_max 28.25
_diffrn_reflns_theta_min 1.96
_exptl_absorpt_coefficient_mu 0.836
_exptl_absorpt_correction_T_max 0.8506
_exptl_absorpt_correction_T_min 0.8183
_exptl_absorpt_correction_type multi-scan
_exptl_absorpt_process_details 'Denzo (Otwinowski, Borek, Majewski & Minor, 2003)'
_exptl_crystal_colour yellow
_exptl_crystal_density_diffrn 1.304
_exptl_crystal_density_method 'not measured'
_exptl_crystal_description block
_exptl_crystal_F_000 412
_exptl_crystal_size_max 0.25
_exptl_crystal_size_mid 0.20
_exptl_crystal_size_min 0.20
_refine_diff_density_max 0.724
_refine_diff_density_min -0.383
_refine_diff_density_rms 0.059
_refine_ls_abs_structure_details 'Flack H D (1983), Acta Cryst. A39, 876-881'
_refine_ls_abs_structure_Flack -0.004(13)
_refine_ls_extinction_method none
_refine_ls_goodness_of_fit_ref 1.019
_refine_ls_hydrogen_treatment riding
_refine_ls_matrix_type full
_refine_ls_number_parameters 441
_refine_ls_number_reflns 6913
_refine_ls_number_restraints 3
_refine_ls_restrained_S_all 1.019
_refine_ls_R_factor_all 0.0486
_refine_ls_R_factor_gt 0.0390
_refine_ls_shift/su_max 0.000
_refine_ls_shift/su_mean 0.000
_refine_ls_structure_factor_coef Fsqd
_refine_ls_weighting_details 'calc w=1/[\s^2^(Fo^2^)+(0.0500P)^2^+0.4365P] where P=(Fo^2^+2Fc^2^)/3'
_refine_ls_weighting_scheme calc
_refine_ls_wR_factor_gt 0.0919
_refine_ls_wR_factor_ref 0.0979
_reflns_number_gt 6087
_reflns_number_total 6913
_reflns_threshold_expression >2sigma(I)
_cod_data_source_file b822735g.txt
_cod_data_source_block erk4247
_cod_original_sg_symbol_H-M P1
_cod_database_code 7001242

loop_
_symmetry_equiv_pos_as_xyz
'x, y, z'

loop_
_atom_site_label
_atom_site_type_symbol
_atom_site_fract_x
_atom_site_fract_y
_atom_site_fract_z
_atom_site_U_iso_or_equiv
_atom_site_adp_type
_atom_site_occupancy
_atom_site_symmetry_multiplicity
_atom_site_calc_flag
_atom_site_refinement_flags
_atom_site_disorder_assembly
_atom_site_disorder_group
Fe1A Fe 0.47712(5) 0.53740(4) 0.16327(4) 0.03119(13) Uani 1 1 d . . .
Si1A Si 0.83819(12) 0.49933(11) 0.13295(11) 0.0365(3) Uani 1 1 d . . .
C1A C 0.4649(6) 0.7419(4) 0.1970(5) 0.0533(12) Uani 1 1 d . . .
H1A H 0.4838 0.7983 0.1448 0.064 Uiso 1 1 calc R . .
C2A C 0.3279(6) 0.6777(5) 0.1867(5) 0.0607(14) Uani 1 1 d . . .
H2A H 0.2390 0.6828 0.1260 0.073 Uiso 1 1 calc R . .
C3A C 0.3468(6) 0.6036(5) 0.2834(5) 0.0547(13) Uani 1 1 d . . .
H3A H 0.2727 0.5511 0.2987 0.066 Uiso 1 1 calc R . .
C4A C 0.4976(6) 0.6227(4) 0.3533(4) 0.0504(12) Uani 1 1 d . . .
H4A H 0.5415 0.5853 0.4233 0.060 Uiso 1 1 calc R . .
C5A C 0.5695(5) 0.7076(4) 0.2992(5) 0.0478(11) Uani 1 1 d . . .
H5A H 0.6704 0.7366 0.3265 0.057 Uiso 1 1 calc R . .
C10A C 0.5636(4) 0.3540(3) 0.1469(4) 0.0305(8) Uani 1 1 d . . .
C11A C 0.6394(4) 0.4396(3) 0.0917(4) 0.0324(8) Uani 1 1 d . . .
C12A C 0.5259(5) 0.4743(4) -0.0087(4) 0.0385(10) Uani 1 1 d . . .
H12A H 0.5413 0.5300 -0.0627 0.046 Uiso 1 1 calc R . .
C13A C 0.3882(5) 0.4125(4) -0.0139(4) 0.0418(9) Uani 1 1 d . . .
H13A H 0.2973 0.4195 -0.0713 0.050 Uiso 1 1 calc R . .
C14A C 0.4119(4) 0.3377(4) 0.0831(4) 0.0378(9) Uani 1 1 d . . .
H14A H 0.3393 0.2863 0.1016 0.045 Uiso 1 1 calc R . .
C15A C 0.6365(4) 0.2893(4) 0.2560(4) 0.0352(8) Uani 1 1 d . . .
H15A H 0.6787 0.3606 0.3354 0.042 Uiso 1 1 calc R . .
O16A O 0.7506(3) 0.2142(2) 0.2196(3) 0.0360(6) Uani 1 1 d . . .
C17A C 0.8284(5) 0.1542(4) 0.3217(4) 0.0443(10) Uani 1 1 d . . .
H17A H 0.8720 0.2270 0.3995 0.053 Uiso 1 1 calc R . .
C18A C 0.7205(6) 0.0632(5) 0.3521(6) 0.0611(14) Uani 1 1 d . . .
H18A H 0.7699 0.0281 0.4267 0.073 Uiso 1 1 calc R . .
H18B H 0.6832 -0.0139 0.2783 0.073 Uiso 1 1 calc R . .
C19A C 0.5941(6) 0.1425(6) 0.3811(7) 0.0761(18) Uani 1 1 d . . .
H19A H 0.5188 0.0817 0.3924 0.091 Uiso 1 1 calc R . .
H19B H 0.6296 0.2121 0.4616 0.091 Uiso 1 1 calc R . .
O20A O 0.5304(3) 0.2058(3) 0.2768(3) 0.0537(8) Uani 1 1 d . . .
C21A C 0.9500(6) 0.0787(5) 0.2796(6) 0.0592(14) Uani 1 1 d . . .
H21A H 0.9818 0.0130 0.3321 0.071 Uiso 1 1 calc R . .
H21B H 0.9145 0.0293 0.1892 0.071 Uiso 1 1 calc R . .
O22A O 1.0664(4) 0.1694(4) 0.2936(4) 0.0790(11) Uani 1 1 d . . .
C23A C 1.1848(8) 0.1043(10) 0.2542(9) 0.123(3) Uani 1 1 d . . .
H23A H 1.2061 0.0275 0.2931 0.185 Uiso 1 1 calc R . .
H23B H 1.2715 0.1678 0.2815 0.185 Uiso 1 1 calc R . .
H23C H 1.1579 0.0731 0.1609 0.185 Uiso 1 1 calc R . .
C24A C 0.9312(5) 0.5205(5) 0.3079(4) 0.0483(10) Uani 1 1 d . . .
H24A H 0.9606 0.4336 0.3242 0.072 Uiso 1 1 calc R . .
H24B H 0.8636 0.5552 0.3586 0.072 Uiso 1 1 calc R . .
H24C H 1.0177 0.5838 0.3319 0.072 Uiso 1 1 calc R . .
C25A C 0.8513(5) 0.6668(5) 0.0905(5) 0.0540(12) Uani 1 1 d . . .
H25A H 0.9538 0.7017 0.1152 0.081 Uiso 1 1 calc R . .
H25B H 0.7956 0.7300 0.1361 0.081 Uiso 1 1 calc R . .
H25C H 0.8113 0.6556 -0.0017 0.081 Uiso 1 1 calc R . .
C26A C 0.9351(6) 0.3729(5) 0.0384(5) 0.0619(13) Uani 1 1 d . . .
H26A H 0.9237 0.2855 0.0582 0.093 Uiso 1 1 calc R . .
H26B H 1.0391 0.4025 0.0610 0.093 Uiso 1 1 calc R . .
H26C H 0.8928 0.3652 -0.0531 0.093 Uiso 1 1 calc R . .
Fe1B Fe 0.48529(5) 0.94322(4) 0.76119(4) 0.03030(13) Uani 1 1 d . . .
Si1B Si 0.11765(12) 0.91638(11) 0.77905(11) 0.0359(3) Uani 1 1 d . . .
C1B C 0.4018(5) 1.0491(4) 0.6255(4) 0.0413(10) Uani 1 1 d . . .
H1B H 0.3036 1.0711 0.6006 0.050 Uiso 1 1 calc R . .
C2B C 0.5166(5) 1.1293(4) 0.7260(5) 0.0492(11) Uani 1 1 d . . .
H2B H 0.5081 1.2133 0.7795 0.059 Uiso 1 1 calc R . .
C3B C 0.6460(5) 1.0595(5) 0.7309(6) 0.0567(13) Uani 1 1 d . . .
H3B H 0.7391 1.0887 0.7885 0.068 Uiso 1 1 calc R . .
C4B C 0.6106(5) 0.9384(5) 0.6339(5) 0.0507(12) Uani 1 1 d . . .
H4B H 0.6767 0.8733 0.6154 0.061 Uiso 1 1 calc R . .
C5B C 0.4598(5) 0.9307(4) 0.5693(4) 0.0443(10) Uani 1 1 d . . .
H5B H 0.4075 0.8598 0.5013 0.053 Uiso 1 1 calc R . .
C10B C 0.3929(4) 0.7694(3) 0.7844(4) 0.0304(8) Uani 1 1 d . . .
C11B C 0.3170(4) 0.8837(3) 0.8307(4) 0.0324(8) Uani 1 1 d . . .
C12B C 0.4264(5) 0.9737(4) 0.9312(4) 0.0396(10) Uani 1 1 d . . .
H12B H 0.4090 1.0570 0.9804 0.048 Uiso 1 1 calc R . .
C13B C 0.5649(5) 0.9173(4) 0.9448(4) 0.0441(10) Uani 1 1 d . . .
H13B H 0.6544 0.9567 1.0034 0.053 Uiso 1 1 calc R . .
C14B C 0.5439(4) 0.7913(4) 0.8544(4) 0.0379(9) Uani 1 1 d . . .
H14B H 0.6174 0.7320 0.8426 0.045 Uiso 1 1 calc R . .
C15B C 0.3212(4) 0.6456(3) 0.6840(4) 0.0310(8) Uani 1 1 d . . .
H15B H 0.2808 0.6695 0.6002 0.037 Uiso 1 1 calc R . .
O16B O 0.2059(3) 0.5934(2) 0.7254(2) 0.0301(5) Uani 1 1 d . . .
C17B C 0.1279(4) 0.4742(3) 0.6312(4) 0.0320(8) Uani 1 1 d . . .
H17B H 0.0868 0.4991 0.5480 0.038 Uiso 1 1 calc R . .
C18B C 0.2359(4) 0.3675(3) 0.6126(4) 0.0360(9) Uani 1 1 d . . .
H18C H 0.2706 0.3356 0.6919 0.043 Uiso 1 1 calc R . .
H18D H 0.1870 0.2899 0.5430 0.043 Uiso 1 1 calc R . .
C19B C 0.3648(5) 0.4273(4) 0.5793(4) 0.0443(10) Uani 1 1 d . . .
H19C H 0.4398 0.3617 0.5767 0.053 Uiso 1 1 calc R . .
H19D H 0.3319 0.4465 0.4936 0.053 Uiso 1 1 calc R . .
O20B O 0.4278(3) 0.5499(2) 0.6726(3) 0.0388(6) Uani 1 1 d . . .
C21B C 0.0029(5) 0.4294(4) 0.6783(5) 0.0448(10) Uani 1 1 d . . .
H21C H -0.0279 0.3335 0.6386 0.054 Uiso 1 1 calc R . .
H21D H 0.0338 0.4411 0.7722 0.054 Uiso 1 1 calc R . .
O22B O -0.1152(3) 0.5102(4) 0.6439(4) 0.0655(9) Uani 1 1 d . . .
C23B C -0.2314(6) 0.4887(7) 0.6936(7) 0.085(2) Uani 1 1 d . . .
H23D H -0.2674 0.3939 0.6647 0.128 Uiso 1 1 calc R . .
H23E H -0.3100 0.5440 0.6641 0.128 Uiso 1 1 calc R . .
H23F H -0.1989 0.5132 0.7871 0.128 Uiso 1 1 calc R . .
C24B C 0.0348(5) 0.8483(5) 0.6031(4) 0.0477(10) Uani 1 1 d . . .
H24D H 0.0170 0.7507 0.5853 0.072 Uiso 1 1 calc R . .
H24E H 0.1020 0.8708 0.5555 0.072 Uiso 1 1 calc R . .
H24F H -0.0577 0.8881 0.5766 0.072 Uiso 1 1 calc R . .
C25B C 0.0129(6) 0.8393(5) 0.8729(5) 0.0597(13) Uani 1 1 d . . .
H25D H -0.0908 0.8540 0.8449 0.090 Uiso 1 1 calc R . .
H25E H 0.0506 0.8811 0.9641 0.090 Uiso 1 1 calc R . .
H25F H 0.0245 0.7428 0.8583 0.090 Uiso 1 1 calc R . .
C26B C 0.1046(5) 1.1045(4) 0.8167(5) 0.0558(13) Uani 1 1 d . . .
H26D H 0.0037 1.1243 0.7827 0.084 Uiso 1 1 calc R . .
H26E H 0.1690 1.1465 0.7775 0.084 Uiso 1 1 calc R . .
H26F H 0.1343 1.1399 0.9095 0.084 Uiso 1 1 calc R . .

loop_
_atom_site_aniso_label
_atom_site_aniso_U_11
_atom_site_aniso_U_22
_atom_site_aniso_U_33
_atom_site_aniso_U_23
_atom_site_aniso_U_13
_atom_site_aniso_U_12
Fe1A 0.0339(3) 0.0278(3) 0.0327(3) 0.0082(2) 0.0092(2) 0.0024(2)
Si1A 0.0335(6) 0.0459(6) 0.0342(6) 0.0145(5) 0.0117(5) 0.0016(5)
C1A 0.081(4) 0.030(2) 0.056(3) 0.0113(19) 0.030(3) 0.012(2)
C2A 0.055(3) 0.054(3) 0.072(4) 0.008(2) 0.018(3) 0.024(2)
C3A 0.054(3) 0.057(3) 0.064(3) 0.012(2) 0.038(3) 0.008(2)
C4A 0.073(3) 0.041(2) 0.037(3) 0.0024(19) 0.021(2) 0.013(2)
C5A 0.055(3) 0.032(2) 0.053(3) -0.0028(18) 0.020(2) -0.0006(18)
C10A 0.0327(19) 0.0227(16) 0.034(2) 0.0049(14) 0.0069(16) 0.0014(14)
C11A 0.039(2) 0.0308(17) 0.0256(19) 0.0071(14) 0.0052(16) 0.0032(15)
C12A 0.050(3) 0.042(2) 0.023(2) 0.0093(16) 0.0061(19) 0.0063(19)
C13A 0.038(2) 0.042(2) 0.034(2) 0.0034(17) -0.0062(18) -0.0012(17)
C14A 0.035(2) 0.0304(18) 0.042(2) 0.0067(16) 0.0022(18) -0.0027(15)
C15A 0.038(2) 0.0293(18) 0.041(2) 0.0130(16) 0.0108(18) 0.0013(15)
O16A 0.0336(14) 0.0329(13) 0.0419(16) 0.0127(11) 0.0072(12) 0.0040(10)
C17A 0.038(2) 0.039(2) 0.051(3) 0.0145(18) -0.001(2) 0.0022(17)
C18A 0.056(3) 0.052(3) 0.081(4) 0.044(3) 0.003(3) 0.003(2)
C19A 0.068(4) 0.092(4) 0.100(5) 0.073(4) 0.036(3) 0.018(3)
O20A 0.0430(17) 0.0615(18) 0.073(2) 0.0455(17) 0.0196(16) 0.0036(14)
C21A 0.045(3) 0.050(3) 0.075(4) 0.015(2) 0.003(3) 0.008(2)
O22A 0.051(2) 0.096(3) 0.091(3) 0.025(2) 0.017(2) 0.004(2)
C23A 0.064(4) 0.195(10) 0.113(7) 0.020(6) 0.041(5) 0.017(5)
C24A 0.042(2) 0.056(3) 0.041(3) 0.012(2) 0.001(2) -0.011(2)
C25A 0.052(3) 0.057(3) 0.060(3) 0.030(2) 0.014(2) -0.006(2)
C26A 0.056(3) 0.076(3) 0.067(4) 0.019(3) 0.037(3) 0.018(3)
Fe1B 0.0297(3) 0.0257(2) 0.0379(3) 0.0093(2) 0.0116(2) 0.0014(2)
Si1B 0.0333(6) 0.0327(5) 0.0459(7) 0.0079(5) 0.0190(5) 0.0016(4)
C1B 0.048(2) 0.036(2) 0.049(3) 0.0196(18) 0.022(2) 0.0106(18)
C2B 0.063(3) 0.0238(18) 0.068(3) 0.0152(18) 0.027(3) 0.0014(18)
C3B 0.042(3) 0.056(3) 0.078(4) 0.029(3) 0.017(3) -0.013(2)
C4B 0.050(3) 0.051(3) 0.067(3) 0.023(2) 0.036(3) 0.010(2)
C5B 0.059(3) 0.039(2) 0.042(3) 0.0125(18) 0.024(2) 0.001(2)
C10B 0.0312(19) 0.0268(16) 0.035(2) 0.0133(15) 0.0072(16) -0.0015(14)
C11B 0.040(2) 0.0279(17) 0.032(2) 0.0077(15) 0.0132(17) -0.0026(15)
C12B 0.050(3) 0.035(2) 0.032(2) 0.0052(16) 0.010(2) -0.0048(18)
C13B 0.044(2) 0.043(2) 0.038(2) 0.0126(18) -0.0046(19) -0.0075(18)
C14B 0.034(2) 0.0343(19) 0.045(2) 0.0163(17) 0.0046(18) 0.0023(16)
C15B 0.0303(19) 0.0291(17) 0.037(2) 0.0121(15) 0.0097(16) 0.0062(14)
O16B 0.0253(12) 0.0269(11) 0.0362(14) 0.0056(10) 0.0065(11) -0.0012(9)
C17B 0.0285(18) 0.0286(17) 0.037(2) 0.0106(15) 0.0025(16) 0.0012(14)
C18B 0.042(2) 0.0249(17) 0.040(2) 0.0058(15) 0.0093(18) 0.0028(15)
C19B 0.049(3) 0.033(2) 0.050(3) 0.0011(18) 0.020(2) 0.0026(18)
O20B 0.0311(14) 0.0288(12) 0.0568(18) 0.0053(12) 0.0163(13) 0.0032(11)
C21B 0.032(2) 0.044(2) 0.054(3) 0.009(2) 0.005(2) -0.0026(17)
O22B 0.0374(18) 0.077(2) 0.083(3) 0.023(2) 0.0137(18) 0.0120(16)
C23B 0.031(3) 0.112(5) 0.102(5) -0.003(4) 0.021(3) 0.003(3)
C24B 0.045(3) 0.050(2) 0.048(3) 0.015(2) 0.009(2) 0.0089(19)
C25B 0.056(3) 0.059(3) 0.076(4) 0.016(3) 0.039(3) 0.001(2)
C26B 0.053(3) 0.033(2) 0.090(4) 0.010(2) 0.038(3) 0.0116(19)

loop_
_atom_type_symbol
_atom_type_description
_atom_type_scat_dispersion_real
_atom_type_scat_dispersion_imag
_atom_type_scat_source
C C 0.0033 0.0016 'International Tables Vol C Tables 4.2.6.8 and 6.1.1.4'
H H 0.0000 0.0000 'International Tables Vol C Tables 4.2.6.8 and 6.1.1.4'
O O 0.0106 0.0060 'International Tables Vol C Tables 4.2.6.8 and 6.1.1.4'
Si Si 0.0817 0.0704 'International Tables Vol C Tables 4.2.6.8 and 6.1.1.4'
Fe Fe 0.3463 0.8444 'International Tables Vol C Tables 4.2.6.8 and 6.1.1.4'

loop_
_geom_angle_atom_site_label_1
_geom_angle_atom_site_label_2
_geom_angle_atom_site_label_3
_geom_angle
_geom_angle_site_symmetry_1
_geom_angle_site_symmetry_3
_geom_angle_publ_flag
C5A Fe1A C10A 124.82(17) . . ?
C5A Fe1A C12A 125.09(18) . . ?
C10A Fe1A C12A 68.17(15) . . ?
C5A Fe1A C1A 40.49(19) . . ?
C10A Fe1A C1A 160.43(18) . . ?
C12A Fe1A C1A 108.03(18) . . ?
C5A Fe1A C14A 159.25(17) . . ?
C10A Fe1A C14A 40.50(15) . . ?
C12A Fe1A C14A 68.25(17) . . ?
C1A Fe1A C14A 157.77(19) . . ?
C5A Fe1A C3A 68.0(2) . . ?
C10A Fe1A C3A 123.56(18) . . ?
C12A Fe1A C3A 156.2(2) . . ?
C1A Fe1A C3A 67.8(2) . . ?
C14A Fe1A C3A 106.24(19) . . ?
C5A Fe1A C4A 40.28(18) . . ?
C10A Fe1A C4A 109.20(17) . . ?
C12A Fe1A C4A 161.58(19) . . ?
C1A Fe1A C4A 67.96(19) . . ?
C14A Fe1A C4A 122.46(18) . . ?
C3A Fe1A C4A 40.7(2) . . ?
C5A Fe1A C2A 67.9(2) . . ?
C10A Fe1A C2A 158.56(18) . . ?
C12A Fe1A C2A 121.15(19) . . ?
C1A Fe1A C2A 40.2(2) . . ?
C14A Fe1A C2A 121.49(19) . . ?
C3A Fe1A C2A 40.5(2) . . ?
C4A Fe1A C2A 68.2(2) . . ?
C5A Fe1A C13A 159.62(17) . . ?
C10A Fe1A C13A 68.32(15) . . ?
C12A Fe1A C13A 40.56(18) . . ?
C1A Fe1A C13A 122.15(18) . . ?
C14A Fe1A C13A 40.73(16) . . ?
C3A Fe1A C13A 120.2(2) . . ?
C4A Fe1A C13A 157.08(19) . . ?
C2A Fe1A C13A 105.3(2) . . ?
C5A Fe1A C11A 109.22(17) . . ?
C10A Fe1A C11A 41.04(14) . . ?
C12A Fe1A C11A 41.20(15) . . ?
C1A Fe1A C11A 123.39(17) . . ?
C14A Fe1A C11A 69.23(15) . . ?
C3A Fe1A C11A 160.62(18) . . ?
C4A Fe1A C11A 124.74(17) . . ?
C2A Fe1A C11A 157.97(18) . . ?
C13A Fe1A C11A 69.38(16) . . ?
C11A Si1A C24A 112.48(19) . . ?
C11A Si1A C26A 109.1(2) . . ?
C24A Si1A C26A 108.2(2) . . ?
C11A Si1A C25A 108.20(19) . . ?
C24A Si1A C25A 108.6(2) . . ?
C26A Si1A C25A 110.2(2) . . ?
C2A C1A C5A 108.2(4) . . ?
C2A C1A Fe1A 70.0(2) . . ?
C5A C1A Fe1A 69.5(2) . . ?
C1A C2A C3A 108.0(5) . . ?
C1A C2A Fe1A 69.9(2) . . ?
C3A C2A Fe1A 69.8(3) . . ?
C2A C3A C4A 107.8(4) . . ?
C2A C3A Fe1A 69.7(3) . . ?
C4A C3A Fe1A 69.6(2) . . ?
C5A C4A C3A 107.6(4) . . ?
C5A C4A Fe1A 69.5(2) . . ?
C3A C4A Fe1A 69.7(3) . . ?
C4A C5A C1A 108.4(4) . . ?
C4A C5A Fe1A 70.2(2) . . ?
C1A C5A Fe1A 70.0(3) . . ?
C14A C10A C11A 109.8(3) . . ?
C14A C10A C15A 125.2(3) . . ?
C11A C10A C15A 124.9(3) . . ?
C14A C10A Fe1A 69.9(2) . . ?
C11A C10A Fe1A 70.51(19) . . ?
C15A C10A Fe1A 126.9(3) . . ?
C10A C11A C12A 104.7(3) . . ?
C10A C11A Si1A 130.7(3) . . ?
C12A C11A Si1A 124.6(3) . . ?
C10A C11A Fe1A 68.4(2) . . ?
C12A C11A Fe1A 68.2(2) . . ?
Si1A C11A Fe1A 126.97(19) . . ?
C13A C12A C11A 109.9(4) . . ?
C13A C12A Fe1A 70.0(2) . . ?
C11A C12A Fe1A 70.6(2) . . ?
C12A C13A C14A 107.6(3) . . ?
C12A C13A Fe1A 69.4(2) . . ?
C14A C13A Fe1A 69.6(2) . . ?
C10A C14A C13A 107.9(3) . . ?
C10A C14A Fe1A 69.6(2) . . ?
C13A C14A Fe1A 69.7(2) . . ?
O20A C15A O16A 111.3(3) . . ?
O20A C15A C10A 108.5(3) . . ?
O16A C15A C10A 108.0(3) . . ?
C15A O16A C17A 110.8(3) . . ?
O16A C17A C21A 108.7(4) . . ?
O16A C17A C18A 108.8(3) . . ?
C21A C17A C18A 112.3(4) . . ?
C17A C18A C19A 109.4(4) . . ?
O20A C19A C18A 110.0(4) . . ?
C15A O20A C19A 110.7(4) . . ?
O22A C21A C17A 109.1(4) . . ?
C21A O22A C23A 111.9(5) . . ?
C3B Fe1B C1B 68.19(19) . . ?
C3B Fe1B C5B 68.4(2) . . ?
C1B Fe1B C5B 40.47(16) . . ?
C3B Fe1B C2B 40.59(18) . . ?
C1B Fe1B C2B 40.77(18) . . ?
C5B Fe1B C2B 68.55(19) . . ?
C3B Fe1B C4B 40.4(2) . . ?
C1B Fe1B C4B 67.70(18) . . ?
C5B Fe1B C4B 40.4(2) . . ?
C2B Fe1B C4B 68.05(18) . . ?
C3B Fe1B C14B 119.11(18) . . ?
C1B Fe1B C14B 163.69(16) . . ?
C5B Fe1B C14B 125.92(17) . . ?
C2B Fe1B C14B 153.73(19) . . ?
C4B Fe1B C14B 107.56(18) . . ?
C3B Fe1B C12B 123.9(2) . . ?
C1B Fe1B C12B 121.82(17) . . ?
C5B Fe1B C12B 157.28(18) . . ?
C2B Fe1B C12B 107.23(18) . . ?
C4B Fe1B C12B 160.7(2) . . ?
C14B Fe1B C12B 67.88(17) . . ?
C3B Fe1B C10B 155.04(17) . . ?
C1B Fe1B C10B 127.27(17) . . ?
C5B Fe1B C10B 109.36(16) . . ?
C2B Fe1B C10B 163.73(16) . . ?
C4B Fe1B C10B 121.56(17) . . ?
C14B Fe1B C10B 40.64(15) . . ?
C12B Fe1B C10B 68.09(15) . . ?
C3B Fe1B C13B 105.6(2) . . ?
C1B Fe1B C13B 155.36(16) . . ?
C5B Fe1B C13B 161.46(17) . . ?
C2B Fe1B C13B 119.03(19) . . ?
C4B Fe1B C13B 123.92(19) . . ?
C14B Fe1B C13B 40.36(17) . . ?
C12B Fe1B C13B 40.52(17) . . ?
C10B Fe1B C13B 68.29(16) . . ?
C3B Fe1B C11B 161.59(18) . . ?
C1B Fe1B C11B 108.88(16) . . ?
C5B Fe1B C11B 122.06(17) . . ?
C2B Fe1B C11B 125.32(16) . . ?
C4B Fe1B C11B 156.93(18) . . ?
C14B Fe1B C11B 68.97(15) . . ?
C12B Fe1B C11B 40.94(16) . . ?
C10B Fe1B C11B 41.00(14) . . ?
C13B Fe1B C11B 69.10(17) . . ?
C24B Si1B C25B 109.8(2) . . ?
C24B Si1B C26B 108.3(2) . . ?
C25B Si1B C26B 109.0(2) . . ?
C24B Si1B C11B 112.53(18) . . ?
C25B Si1B C11B 109.2(2) . . ?
C26B Si1B C11B 107.95(19) . . ?
C5B C1B C2B 108.6(4) . . ?
C5B C1B Fe1B 69.9(2) . . ?
C2B C1B Fe1B 69.7(2) . . ?
C3B C2B C1B 107.3(4) . . ?
C3B C2B Fe1B 69.6(2) . . ?
C1B C2B Fe1B 69.5(2) . . ?
C4B C3B C2B 107.9(4) . . ?
C4B C3B Fe1B 69.9(2) . . ?
C2B C3B Fe1B 69.8(2) . . ?
C5B C4B C3B 108.8(4) . . ?
C5B C4B Fe1B 69.8(2) . . ?
C3B C4B Fe1B 69.7(3) . . ?
C4B C5B C1B 107.4(4) . . ?
C4B C5B Fe1B 69.8(3) . . ?
C1B C5B Fe1B 69.6(2) . . ?
C14B C10B C11B 108.7(3) . . ?
C14B C10B C15B 126.3(3) . . ?
C11B C10B C15B 124.9(3) . . ?
C14B C10B Fe1B 69.6(2) . . ?
C11B C10B Fe1B 69.94(19) . . ?
C15B C10B Fe1B 128.8(3) . . ?
C12B C11B C10B 105.8(3) . . ?
C12B C11B Si1B 124.5(3) . . ?
C10B C11B Si1B 129.8(3) . . ?
C12B C11B Fe1B 69.1(2) . . ?
C10B C11B Fe1B 69.1(2) . . ?
Si1B C11B Fe1B 127.01(19) . . ?
C13B C12B C11B 109.5(4) . . ?
C13B C12B Fe1B 69.9(3) . . ?
C11B C12B Fe1B 70.0(2) . . ?
C14B C13B C12B 107.6(4) . . ?
C14B C13B Fe1B 69.7(2) . . ?
C12B C13B Fe1B 69.6(2) . . ?
C13B C14B C10B 108.5(3) . . ?
C13B C14B Fe1B 70.0(2) . . ?
C10B C14B Fe1B 69.8(2) . . ?
O16B C15B O20B 110.6(3) . . ?
O16B C15B C10B 107.4(3) . . ?
O20B C15B C10B 108.8(3) . . ?
C15B O16B C17B 110.9(3) . . ?
O16B C17B C21B 107.7(3) . . ?
O16B C17B C18B 108.9(3) . . ?
C21B C17B C18B 113.7(3) . . ?
C19B C18B C17B 109.4(3) . . ?
O20B C19B C18B 110.8(3) . . ?
C15B O20B C19B 111.5(3) . . ?
O22B C21B C17B 107.7(4) . . ?
C23B O22B C21B 113.3(4) . . ?

loop_
_geom_bond_atom_site_label_1
_geom_bond_atom_site_label_2
_geom_bond_distance
_geom_bond_site_symmetry_2
_geom_bond_publ_flag
Fe1A C5A 2.030(4) . ?
Fe1A C10A 2.035(3) . ?
Fe1A C12A 2.031(4) . ?
Fe1A C1A 2.037(4) . ?
Fe1A C14A 2.038(4) . ?
Fe1A C3A 2.040(4) . ?
Fe1A C4A 2.040(4) . ?
Fe1A C2A 2.038(4) . ?
Fe1A C13A 2.039(4) . ?
Fe1A C11A 2.063(4) . ?
Si1A C11A 1.864(4) . ?
Si1A C24A 1.866(5) . ?
Si1A C26A 1.869(4) . ?
Si1A C25A 1.870(4) . ?
C1A C2A 1.400(7) . ?
C1A C5A 1.407(7) . ?
C2A C3A 1.412(7) . ?
C3A C4A 1.419(7) . ?
C4A C5A 1.401(6) . ?
C10A C14A 1.410(5) . ?
C10A C11A 1.437(5) . ?
C10A C15A 1.515(5) . ?
C11A C12A 1.441(5) . ?
C12A C13A 1.411(6) . ?
C13A C14A 1.419(6) . ?
C15A O20A 1.392(5) . ?
C15A O16A 1.416(4) . ?
O16A C17A 1.440(5) . ?
C17A C21A 1.501(6) . ?
C17A C18A 1.506(6) . ?
C18A C19A 1.509(7) . ?
C19A O20A 1.444(6) . ?
C21A O22A 1.373(6) . ?
O22A C23A 1.418(8) . ?
Fe1B C3B 2.038(4) . ?
Fe1B C1B 2.038(4) . ?
Fe1B C5B 2.041(4) . ?
Fe1B C2B 2.041(4) . ?
Fe1B C4B 2.041(4) . ?
Fe1B C14B 2.045(4) . ?
Fe1B C12B 2.046(4) . ?
Fe1B C10B 2.047(3) . ?
Fe1B C13B 2.049(4) . ?
Fe1B C11B 2.059(4) . ?
Si1B C24B 1.862(5) . ?
Si1B C25B 1.870(5) . ?
Si1B C26B 1.875(4) . ?
Si1B C11B 1.875(4) . ?
C1B C5B 1.411(6) . ?
C1B C2B 1.421(6) . ?
C2B C3B 1.415(6) . ?
C3B C4B 1.410(7) . ?
C4B C5B 1.408(7) . ?
C10B C14B 1.421(5) . ?
C10B C11B 1.438(5) . ?
C10B C15B 1.494(5) . ?
C11B C12B 1.435(6) . ?
C12B C13B 1.418(6) . ?
C13B C14B 1.412(6) . ?
C15B O16B 1.414(4) . ?
C15B O20B 1.418(4) . ?
O16B C17B 1.452(4) . ?
C17B C21B 1.500(6) . ?
C17B C18B 1.514(5) . ?
C18B C19B 1.506(6) . ?
C19B O20B 1.433(5) . ?
C21B O22B 1.417(5) . ?
O22B C23B 1.375(6) . ?

loop_
_geom_torsion_atom_site_label_1
_geom_torsion_atom_site_label_2
_geom_torsion_atom_site_label_3
_geom_torsion_atom_site_label_4
_geom_torsion
_geom_torsion_site_symmetry_1
_geom_torsion_site_symmetry_2
_geom_torsion_site_symmetry_3
_geom_torsion_site_symmetry_4
_geom_torsion_publ_flag
C5A Fe1A C1A C2A -119.4(4) . . . . ?
C10A Fe1A C1A C2A -167.4(5) . . . . ?
C12A Fe1A C1A C2A 117.2(3) . . . . ?
C14A Fe1A C1A C2A 40.8(6) . . . . ?
C3A Fe1A C1A C2A -37.8(3) . . . . ?
C4A Fe1A C1A C2A -81.9(3) . . . . ?
C13A Fe1A C1A C2A 74.9(4) . . . . ?
C11A Fe1A C1A C2A 160.1(3) . . . . ?
C10A Fe1A C1A C5A -48.0(6) . . . . ?
C12A Fe1A C1A C5A -123.4(3) . . . . ?
C14A Fe1A C1A C5A 160.2(4) . . . . ?
C3A Fe1A C1A C5A 81.6(3) . . . . ?
C4A Fe1A C1A C5A 37.5(3) . . . . ?
C2A Fe1A C1A C5A 119.4(4) . . . . ?
C13A Fe1A C1A C5A -165.7(3) . . . . ?
C11A Fe1A C1A C5A -80.5(3) . . . . ?
C5A C1A C2A C3A 0.4(5) . . . . ?
Fe1A C1A C2A C3A 59.6(3) . . . . ?
C5A C1A C2A Fe1A -59.2(3) . . . . ?
C5A Fe1A C2A C1A 37.6(3) . . . . ?
C10A Fe1A C2A C1A 168.4(4) . . . . ?
C12A Fe1A C2A C1A -81.1(4) . . . . ?
C14A Fe1A C2A C1A -163.2(3) . . . . ?
C3A Fe1A C2A C1A 119.1(5) . . . . ?
C4A Fe1A C2A C1A 81.2(3) . . . . ?
C13A Fe1A C2A C1A -122.0(3) . . . . ?
C11A Fe1A C2A C1A -49.3(7) . . . . ?
C5A Fe1A C2A C3A -81.5(3) . . . . ?
C10A Fe1A C2A C3A 49.3(7) . . . . ?
C12A Fe1A C2A C3A 159.9(3) . . . . ?
C1A Fe1A C2A C3A -119.1(5) . . . . ?
C14A Fe1A C2A C3A 77.8(4) . . . . ?
C4A Fe1A C2A C3A -37.9(3) . . . . ?
C13A Fe1A C2A C3A 118.9(3) . . . . ?
C11A Fe1A C2A C3A -168.3(4) . . . . ?
C1A C2A C3A C4A -0.2(5) . . . . ?
Fe1A C2A C3A C4A 59.4(3) . . . . ?
C1A C2A C3A Fe1A -59.6(3) . . . . ?
C5A Fe1A C3A C2A 81.4(3) . . . . ?
C10A Fe1A C3A C2A -160.6(3) . . . . ?
C12A Fe1A C3A C2A -47.0(6) . . . . ?
C1A Fe1A C3A C2A 37.5(3) . . . . ?
C14A Fe1A C3A C2A -119.8(3) . . . . ?
C4A Fe1A C3A C2A 119.0(4) . . . . ?
C13A Fe1A C3A C2A -77.8(4) . . . . ?
C11A Fe1A C3A C2A 166.8(5) . . . . ?
C5A Fe1A C3A C4A -37.6(3) . . . . ?
C10A Fe1A C3A C4A 80.5(3) . . . . ?
C12A Fe1A C3A C4A -166.0(4) . . . . ?
C1A Fe1A C3A C4A -81.5(3) . . . . ?
C14A Fe1A C3A C4A 121.2(3) . . . . ?
C2A Fe1A C3A C4A -119.0(4) . . . . ?
C13A Fe1A C3A C4A 163.2(2) . . . . ?
C11A Fe1A C3A C4A 47.8(7) . . . . ?
C2A C3A C4A C5A -0.1(5) . . . . ?
Fe1A C3A C4A C5A 59.4(3) . . . . ?
C2A C3A C4A Fe1A -59.4(3) . . . . ?
C10A Fe1A C4A C5A 121.6(3) . . . . ?
C12A Fe1A C4A C5A 43.2(7) . . . . ?
C1A Fe1A C4A C5A -37.7(3) . . . . ?
C14A Fe1A C4A C5A 164.5(3) . . . . ?
C3A Fe1A C4A C5A -118.9(4) . . . . ?
C2A Fe1A C4A C5A -81.1(3) . . . . ?
C13A Fe1A C4A C5A -158.8(4) . . . . ?
C11A Fe1A C4A C5A 78.5(3) . . . . ?
C5A Fe1A C4A C3A 118.9(4) . . . . ?
C10A Fe1A C4A C3A -119.5(3) . . . . ?
C12A Fe1A C4A C3A 162.0(5) . . . . ?
C1A Fe1A C4A C3A 81.2(3) . . . . ?
C14A Fe1A C4A C3A -76.6(3) . . . . ?
C2A Fe1A C4A C3A 37.7(3) . . . . ?
C13A Fe1A C4A C3A -39.9(6) . . . . ?
C11A Fe1A C4A C3A -162.6(3) . . . . ?
C3A C4A C5A C1A 0.3(5) . . . . ?
Fe1A C4A C5A C1A 59.8(3) . . . . ?
C3A C4A C5A Fe1A -59.5(3) . . . . ?
C2A C1A C5A C4A -0.5(5) . . . . ?
Fe1A C1A C5A C4A -59.9(3) . . . . ?
C2A C1A C5A Fe1A 59.5(3) . . . . ?
C10A Fe1A C5A C4A -78.4(3) . . . . ?
C12A Fe1A C5A C4A -164.7(3) . . . . ?
C1A Fe1A C5A C4A 119.2(4) . . . . ?
C14A Fe1A C5A C4A -39.5(6) . . . . ?
C3A Fe1A C5A C4A 38.0(3) . . . . ?
C2A Fe1A C5A C4A 81.9(3) . . . . ?
C13A Fe1A C5A C4A 156.2(5) . . . . ?
C11A Fe1A C5A C4A -121.5(3) . . . . ?
C10A Fe1A C5A C1A 162.4(3) . . . . ?
C12A Fe1A C5A C1A 76.1(3) . . . . ?
C14A Fe1A C5A C1A -158.8(4) . . . . ?
C3A Fe1A C5A C1A -81.2(3) . . . . ?
C4A Fe1A C5A C1A -119.2(4) . . . . ?
C2A Fe1A C5A C1A -37.3(3) . . . . ?
C13A Fe1A C5A C1A 36.9(6) . . . . ?
C11A Fe1A C5A C1A 119.3(3) . . . . ?
C5A Fe1A C10A C14A 160.0(3) . . . . ?
C12A Fe1A C10A C14A -81.6(3) . . . . ?
C1A Fe1A C10A C14A -164.1(5) . . . . ?
C3A Fe1A C10A C14A 74.9(3) . . . . ?
C4A Fe1A C10A C14A 117.9(3) . . . . ?
C2A Fe1A C10A C14A 38.7(6) . . . . ?
C13A Fe1A C10A C14A -37.8(2) . . . . ?
C11A Fe1A C10A C14A -120.9(3) . . . . ?
C5A Fe1A C10A C11A -79.1(3) . . . . ?
C12A Fe1A C10A C11A 39.3(2) . . . . ?
C1A Fe1A C10A C11A -43.2(6) . . . . ?
C14A Fe1A C10A C11A 120.9(3) . . . . ?
C3A Fe1A C10A C11A -164.2(3) . . . . ?
C4A Fe1A C10A C11A -121.3(2) . . . . ?
C2A Fe1A C10A C11A 159.6(5) . . . . ?
C13A Fe1A C10A C11A 83.1(2) . . . . ?
C5A Fe1A C10A C15A 40.5(4) . . . . ?
C12A Fe1A C10A C15A 158.9(4) . . . . ?
C1A Fe1A C10A C15A 76.4(6) . . . . ?
C14A Fe1A C10A C15A -119.5(4) . . . . ?
C3A Fe1A C10A C15A -44.6(4) . . . . ?
C4A Fe1A C10A C15A -1.7(4) . . . . ?
C2A Fe1A C10A C15A -80.8(6) . . . . ?
C13A Fe1A C10A C15A -157.3(4) . . . . ?
C11A Fe1A C10A C15A 119.6(4) . . . . ?
C14A C10A C11A C12A 0.0(4) . . . . ?
C15A C10A C11A C12A 179.2(3) . . . . ?
Fe1A C10A C11A C12A -58.9(2) . . . . ?
C14A C10A C11A Si1A 179.8(3) . . . . ?
C15A C10A C11A Si1A -1.1(5) . . . . ?
Fe1A C10A C11A Si1A 120.9(3) . . . . ?
C14A C10A C11A Fe1A 58.9(3) . . . . ?
C15A C10A C11A Fe1A -121.9(3) . . . . ?
C24A Si1A C11A C10A -31.5(4) . . . . ?
C26A Si1A C11A C10A 88.6(4) . . . . ?
C25A Si1A C11A C10A -151.5(3) . . . . ?
C24A Si1A C11A C12A 148.3(3) . . . . ?
C26A Si1A C11A C12A -91.7(4) . . . . ?
C25A Si1A C11A C12A 28.3(4) . . . . ?
C24A Si1A C11A Fe1A 60.8(3) . . . . ?
C26A Si1A C11A Fe1A -179.1(2) . . . . ?
C25A Si1A C11A Fe1A -59.2(3) . . . . ?
C5A Fe1A C11A C10A 121.4(2) . . . . ?
C12A Fe1A C11A C10A -116.9(3) . . . . ?
C1A Fe1A C11A C10A 164.1(2) . . . . ?
C14A Fe1A C11A C10A -36.6(2) . . . . ?
C3A Fe1A C11A C10A 43.2(6) . . . . ?
C4A Fe1A C11A C10A 79.2(3) . . . . ?
C2A Fe1A C11A C10A -160.1(5) . . . . ?
C13A Fe1A C11A C10A -80.3(2) . . . . ?
C5A Fe1A C11A C12A -121.7(3) . . . . ?
C10A Fe1A C11A C12A 116.9(3) . . . . ?
C1A Fe1A C11A C12A -79.0(3) . . . . ?
C14A Fe1A C11A C12A 80.3(3) . . . . ?
C3A Fe1A C11A C12A 160.1(5) . . . . ?
C4A Fe1A C11A C12A -163.9(3) . . . . ?
C2A Fe1A C11A C12A -43.2(6) . . . . ?
C13A Fe1A C11A C12A 36.6(2) . . . . ?
C5A Fe1A C11A Si1A -4.1(3) . . . . ?
C10A Fe1A C11A Si1A -125.4(3) . . . . ?
C12A Fe1A C11A Si1A 117.7(3) . . . . ?
C1A Fe1A C11A Si1A 38.6(3) . . . . ?
C14A Fe1A C11A Si1A -162.0(3) . . . . ?
C3A Fe1A C11A Si1A -82.2(6) . . . . ?
C4A Fe1A C11A Si1A -46.2(3) . . . . ?
C2A Fe1A C11A Si1A 74.5(6) . . . . ?
C13A Fe1A C11A Si1A 154.3(3) . . . . ?
C10A C11A C12A C13A -0.1(4) . . . . ?
Si1A C11A C12A C13A -179.9(3) . . . . ?
Fe1A C11A C12A C13A -59.1(3) . . . . ?
C10A C11A C12A Fe1A 59.1(2) . . . . ?
Si1A C11A C12A Fe1A -120.7(3) . . . . ?
C5A Fe1A C12A C13A -160.2(2) . . . . ?
C10A Fe1A C12A C13A 81.7(2) . . . . ?
C1A Fe1A C12A C13A -118.7(3) . . . . ?
C14A Fe1A C12A C13A 37.9(2) . . . . ?
C3A Fe1A C12A C13A -42.9(6) . . . . ?
C4A Fe1A C12A C13A 167.0(5) . . . . ?
C2A Fe1A C12A C13A -76.6(3) . . . . ?
C11A Fe1A C12A C13A 120.8(3) . . . . ?
C5A Fe1A C12A C11A 78.9(3) . . . . ?
C10A Fe1A C12A C11A -39.1(2) . . . . ?
C1A Fe1A C12A C11A 120.5(3) . . . . ?
C14A Fe1A C12A C11A -82.9(2) . . . . ?
C3A Fe1A C12A C11A -163.7(4) . . . . ?
C4A Fe1A C12A C11A 46.2(6) . . . . ?
C2A Fe1A C12A C11A 162.5(3) . . . . ?
C13A Fe1A C12A C11A -120.8(3) . . . . ?
C11A C12A C13A C14A 0.1(5) . . . . ?
Fe1A C12A C13A C14A -59.4(3) . . . . ?
C11A C12A C13A Fe1A 59.5(3) . . . . ?
C5A Fe1A C13A C12A 52.6(6) . . . . ?
C10A Fe1A C13A C12A -81.3(2) . . . . ?
C1A Fe1A C13A C12A 80.1(3) . . . . ?
C14A Fe1A C13A C12A -118.9(3) . . . . ?
C3A Fe1A C13A C12A 161.5(3) . . . . ?
C4A Fe1A C13A C12A -169.5(4) . . . . ?
C2A Fe1A C13A C12A 120.3(3) . . . . ?
C11A Fe1A C13A C12A -37.2(2) . . . . ?
C5A Fe1A C13A C14A 171.6(4) . . . . ?
C10A Fe1A C13A C14A 37.6(2) . . . . ?
C12A Fe1A C13A C14A 118.9(3) . . . . ?
C1A Fe1A C13A C14A -161.0(3) . . . . ?
C3A Fe1A C13A C14A -79.6(3) . . . . ?
C4A Fe1A C13A C14A -50.6(5) . . . . ?
C2A Fe1A C13A C14A -120.8(3) . . . . ?
C11A Fe1A C13A C14A 81.7(2) . . . . ?
C11A C10A C14A C13A 0.0(4) . . . . ?
C15A C10A C14A C13A -179.1(3) . . . . ?
Fe1A C10A C14A C13A 59.4(3) . . . . ?
C11A C10A C14A Fe1A -59.3(2) . . . . ?
C15A C10A C14A Fe1A 121.5(4) . . . . ?
C12A C13A C14A C10A -0.1(4) . . . . ?
Fe1A C13A C14A C10A -59.3(3) . . . . ?
C12A C13A C14A Fe1A 59.3(3) . . . . ?
C5A Fe1A C14A C10A -52.5(6) . . . . ?
C12A Fe1A C14A C10A 81.4(2) . . . . ?
C1A Fe1A C14A C10A 165.9(4) . . . . ?
C3A Fe1A C14A C10A -123.1(3) . . . . ?
C4A Fe1A C14A C10A -81.7(3) . . . . ?
C2A Fe1A C14A C10A -164.5(3) . . . . ?
C13A Fe1A C14A C10A 119.2(3) . . . . ?
C11A Fe1A C14A C10A 37.1(2) . . . . ?
C5A Fe1A C14A C13A -171.7(4) . . . . ?
C10A Fe1A C14A C13A -119.2(3) . . . . ?
C12A Fe1A C14A C13A -37.8(2) . . . . ?
C1A Fe1A C14A C13A 46.7(6) . . . . ?
C3A Fe1A C14A C13A 117.7(3) . . . . ?
C4A Fe1A C14A C13A 159.1(3) . . . . ?
C2A Fe1A C14A C13A 76.3(3) . . . . ?
C11A Fe1A C14A C13A -82.1(3) . . . . ?
C14A C10A C15A O20A 3.4(5) . . . . ?
C11A C10A C15A O20A -175.6(3) . . . . ?
Fe1A C10A C15A O20A 93.5(4) . . . . ?
C14A C10A C15A O16A 124.1(4) . . . . ?
C11A C10A C15A O16A -54.9(4) . . . . ?
Fe1A C10A C15A O16A -145.8(3) . . . . ?
O20A C15A O16A C17A -63.3(4) . . . . ?
C10A C15A O16A C17A 177.7(3) . . . . ?
C15A O16A C17A C21A -178.7(3) . . . . ?
C15A O16A C17A C18A 58.8(4) . . . . ?
O16A C17A C18A C19A -54.3(6) . . . . ?
C21A C17A C18A C19A -174.6(5) . . . . ?
C17A C18A C19A O20A 53.7(6) . . . . ?
O16A C15A O20A C19A 61.9(5) . . . . ?
C10A C15A O20A C19A -179.4(4) . . . . ?
C18A C19A O20A C15A -57.3(6) . . . . ?
O16A C17A C21A O22A 78.8(5) . . . . ?
C18A C17A C21A O22A -160.8(4) . . . . ?
C17A C21A O22A C23A -179.5(6) . . . . ?
C3B Fe1B C1B C5B 81.8(3) . . . . ?
C2B Fe1B C1B C5B 119.8(4) . . . . ?
C4B Fe1B C1B C5B 38.0(3) . . . . ?
C14B Fe1B C1B C5B -38.1(7) . . . . ?
C12B Fe1B C1B C5B -161.0(3) . . . . ?
C10B Fe1B C1B C5B -75.5(3) . . . . ?
C13B Fe1B C1B C5B 161.5(4) . . . . ?
C11B Fe1B C1B C5B -117.6(3) . . . . ?
C3B Fe1B C1B C2B -38.0(3) . . . . ?
C5B Fe1B C1B C2B -119.8(4) . . . . ?
C4B Fe1B C1B C2B -81.8(3) . . . . ?
C14B Fe1B C1B C2B -157.9(5) . . . . ?
C12B Fe1B C1B C2B 79.3(3) . . . . ?
C10B Fe1B C1B C2B 164.7(2) . . . . ?
C13B Fe1B C1B C2B 41.8(5) . . . . ?
C11B Fe1B C1B C2B 122.6(2) . . . . ?
C5B C1B C2B C3B 0.2(5) . . . . ?
Fe1B C1B C2B C3B 59.5(3) . . . . ?
C5B C1B C2B Fe1B -59.3(3) . . . . ?
C1B Fe1B C2B C3B -118.6(4) . . . . ?
C5B Fe1B C2B C3B -81.3(3) . . . . ?
C4B Fe1B C2B C3B -37.8(3) . . . . ?
C14B Fe1B C2B C3B 47.5(5) . . . . ?
C12B Fe1B C2B C3B 122.3(3) . . . . ?
C10B Fe1B C2B C3B -167.1(6) . . . . ?
C13B Fe1B C2B C3B 79.9(3) . . . . ?
C11B Fe1B C2B C3B 163.8(3) . . . . ?
C3B Fe1B C2B C1B 118.6(4) . . . . ?
C5B Fe1B C2B C1B 37.3(2) . . . . ?
C4B Fe1B C2B C1B 80.9(3) . . . . ?
C14B Fe1B C2B C1B 166.2(3) . . . . ?
C12B Fe1B C2B C1B -119.1(3) . . . . ?
C10B Fe1B C2B C1B -48.4(7) . . . . ?
C13B Fe1B C2B C1B -161.5(2) . . . . ?
C11B Fe1B C2B C1B -77.6(3) . . . . ?
C1B C2B C3B C4B 0.3(5) . . . . ?
Fe1B C2B C3B C4B 59.8(3) . . . . ?
C1B C2B C3B Fe1B -59.5(3) . . . . ?
C1B Fe1B C3B C4B -80.8(3) . . . . ?
C5B Fe1B C3B C4B -37.0(3) . . . . ?
C2B Fe1B C3B C4B -118.9(4) . . . . ?
C14B Fe1B C3B C4B 83.0(3) . . . . ?
C12B Fe1B C3B C4B 164.7(3) . . . . ?
C10B Fe1B C3B C4B 52.5(6) . . . . ?
C13B Fe1B C3B C4B 124.4(3) . . . . ?
C11B Fe1B C3B C4B -165.1(5) . . . . ?
C1B Fe1B C3B C2B 38.1(3) . . . . ?
C5B Fe1B C3B C2B 81.9(3) . . . . ?
C4B Fe1B C3B C2B 118.9(4) . . . . ?
C14B Fe1B C3B C2B -158.1(3) . . . . ?
C12B Fe1B C3B C2B -76.4(4) . . . . ?
C10B Fe1B C3B C2B 171.4(4) . . . . ?
C13B Fe1B C3B C2B -116.7(3) . . . . ?
C11B Fe1B C3B C2B -46.2(7) . . . . ?
C2B C3B C4B C5B -0.7(5) . . . . ?
Fe1B C3B C4B C5B 59.0(3) . . . . ?
C2B C3B C4B Fe1B -59.7(3) . . . . ?
C3B Fe1B C4B C5B -120.2(4) . . . . ?
C1B Fe1B C4B C5B -38.1(3) . . . . ?
C2B Fe1B C4B C5B -82.3(3) . . . . ?
C14B Fe1B C4B C5B 125.3(3) . . . . ?
C12B Fe1B C4B C5B -161.6(5) . . . . ?
C10B Fe1B C4B C5B 83.0(3) . . . . ?
C13B Fe1B C4B C5B 166.7(2) . . . . ?
C11B Fe1B C4B C5B 47.9(5) . . . . ?
C1B Fe1B C4B C3B 82.1(3) . . . . ?
C5B Fe1B C4B C3B 120.2(4) . . . . ?
C2B Fe1B C4B C3B 37.9(3) . . . . ?
C14B Fe1B C4B C3B -114.5(3) . . . . ?
C12B Fe1B C4B C3B -41.5(7) . . . . ?
C10B Fe1B C4B C3B -156.8(3) . . . . ?
C13B Fe1B C4B C3B -73.2(3) . . . . ?
C11B Fe1B C4B C3B 168.0(4) . . . . ?
C3B C4B C5B C1B 0.8(5) . . . . ?
Fe1B C4B C5B C1B 59.7(3) . . . . ?
C3B C4B C5B Fe1B -58.9(3) . . . . ?
C2B C1B C5B C4B -0.6(5) . . . . ?
Fe1B C1B C5B C4B -59.9(3) . . . . ?
C2B C1B C5B Fe1B 59.2(3) . . . . ?
C3B Fe1B C5B C4B 37.1(3) . . . . ?
C1B Fe1B C5B C4B 118.4(4) . . . . ?
C2B Fe1B C5B C4B 80.9(3) . . . . ?
C14B Fe1B C5B C4B -73.9(3) . . . . ?
C12B Fe1B C5B C4B 164.3(4) . . . . ?
C10B Fe1B C5B C4B -116.3(3) . . . . ?
C13B Fe1B C5B C4B -37.0(7) . . . . ?
C11B Fe1B C5B C4B -159.9(2) . . . . ?
C3B Fe1B C5B C1B -81.3(3) . . . . ?
C2B Fe1B C5B C1B -37.5(3) . . . . ?
C4B Fe1B C5B C1B -118.4(4) . . . . ?
C14B Fe1B C5B C1B 167.6(2) . . . . ?
C12B Fe1B C5B C1B 45.9(5) . . . . ?
C10B Fe1B C5B C1B 125.2(3) . . . . ?
C13B Fe1B C5B C1B -155.4(5) . . . . ?
C11B Fe1B C5B C1B 81.6(3) . . . . ?
C3B Fe1B C10B C14B 42.9(5) . . . . ?
C1B Fe1B C10B C14B 164.8(2) . . . . ?
C5B Fe1B C10B C14B 123.0(3) . . . . ?
C2B Fe1B C10B C14B -157.3(6) . . . . ?
C4B Fe1B C10B C14B 80.1(3) . . . . ?
C12B Fe1B C10B C14B -81.1(3) . . . . ?
C13B Fe1B C10B C14B -37.3(2) . . . . ?
C11B Fe1B C10B C14B -120.0(3) . . . . ?
C3B Fe1B C10B C11B 162.9(4) . . . . ?
C1B Fe1B C10B C11B -75.2(3) . . . . ?
C5B Fe1B C10B C11B -117.0(2) . . . . ?
C2B Fe1B C10B C11B -37.3(7) . . . . ?
C4B Fe1B C10B C11B -159.9(2) . . . . ?
C14B Fe1B C10B C11B 120.0(3) . . . . ?
C12B Fe1B C10B C11B 38.9(2) . . . . ?
C13B Fe1B C10B C11B 82.7(2) . . . . ?
C3B Fe1B C10B C15B -77.9(6) . . . . ?
C1B Fe1B C10B C15B 44.0(4) . . . . ?
C5B Fe1B C10B C15B 2.3(4) . . . . ?
C2B Fe1B C10B C15B 81.9(7) . . . . ?
C4B Fe1B C10B C15B -40.7(4) . . . . ?
C14B Fe1B C10B C15B -120.8(4) . . . . ?
C12B Fe1B C10B C15B 158.1(4) . . . . ?
C13B Fe1B C10B C15B -158.1(4) . . . . ?
C11B Fe1B C10B C15B 119.2(4) . . . . ?
C14B C10B C11B C12B -0.6(4) . . . . ?
C15B C10B C11B C12B 176.4(3) . . . . ?
Fe1B C10B C11B C12B -59.6(2) . . . . ?
C14B C10B C11B Si1B -179.7(3) . . . . ?
C15B C10B C11B Si1B -2.7(5) . . . . ?
Fe1B C10B C11B Si1B 121.3(3) . . . . ?
C14B C10B C11B Fe1B 59.0(3) . . . . ?
C15B C10B C11B Fe1B -124.0(3) . . . . ?
C24B Si1B C11B C12B 146.1(3) . . . . ?
C25B Si1B C11B C12B -91.7(4) . . . . ?
C26B Si1B C11B C12B 26.6(4) . . . . ?
C24B Si1B C11B C10B -35.0(4) . . . . ?
C25B Si1B C11B C10B 87.2(4) . . . . ?
C26B Si1B C11B C10B -154.5(3) . . . . ?
C24B Si1B C11B Fe1B 57.6(3) . . . . ?
C25B Si1B C11B Fe1B 179.8(2) . . . . ?
C26B Si1B C11B Fe1B -61.9(3) . . . . ?
C3B Fe1B C11B C12B -39.6(7) . . . . ?
C1B Fe1B C11B C12B -117.1(2) . . . . ?
C5B Fe1B C11B C12B -159.9(2) . . . . ?
C2B Fe1B C11B C12B -74.8(3) . . . . ?
C4B Fe1B C11B C12B 165.6(4) . . . . ?
C14B Fe1B C11B C12B 80.1(2) . . . . ?
C10B Fe1B C11B C12B 117.3(3) . . . . ?
C13B Fe1B C11B C12B 36.7(2) . . . . ?
C3B Fe1B C11B C10B -156.9(6) . . . . ?
C1B Fe1B C11B C10B 125.6(2) . . . . ?
C5B Fe1B C11B C10B 82.9(3) . . . . ?
C2B Fe1B C11B C10B 168.0(3) . . . . ?
C4B Fe1B C11B C10B 48.3(5) . . . . ?
C14B Fe1B C11B C10B -37.2(2) . . . . ?
C12B Fe1B C11B C10B -117.3(3) . . . . ?
C13B Fe1B C11B C10B -80.5(2) . . . . ?
C3B Fe1B C11B Si1B 78.4(7) . . . . ?
C1B Fe1B C11B Si1B 0.9(3) . . . . ?
C5B Fe1B C11B Si1B -41.8(3) . . . . ?
C2B Fe1B C11B Si1B 43.3(3) . . . . ?
C4B Fe1B C11B Si1B -76.4(5) . . . . ?
C14B Fe1B C11B Si1B -161.9(3) . . . . ?
C12B Fe1B C11B Si1B 118.0(3) . . . . ?
C10B Fe1B C11B Si1B -124.7(3) . . . . ?
C13B Fe1B C11B Si1B 154.8(3) . . . . ?
C10B C11B C12B C13B 0.8(4) . . . . ?
Si1B C11B C12B C13B 179.9(3) . . . . ?
Fe1B C11B C12B C13B -58.9(3) . . . . ?
C10B C11B C12B Fe1B 59.6(2) . . . . ?
Si1B C11B C12B Fe1B -121.3(3) . . . . ?
C3B Fe1B C12B C13B -73.3(3) . . . . ?
C1B Fe1B C12B C13B -157.0(2) . . . . ?
C5B Fe1B C12B C13B 169.7(4) . . . . ?
C2B Fe1B C12B C13B -114.8(3) . . . . ?
C4B Fe1B C12B C13B -42.1(6) . . . . ?
C14B Fe1B C12B C13B 37.8(2) . . . . ?
C10B Fe1B C12B C13B 81.8(2) . . . . ?
C11B Fe1B C12B C13B 120.7(3) . . . . ?
C3B Fe1B C12B C11B 166.0(2) . . . . ?
C1B Fe1B C12B C11B 82.3(3) . . . . ?
C5B Fe1B C12B C11B 49.0(5) . . . . ?
C2B Fe1B C12B C11B 124.5(2) . . . . ?
C4B Fe1B C12B C11B -162.9(5) . . . . ?
C14B Fe1B C12B C11B -83.0(2) . . . . ?
C10B Fe1B C12B C11B -39.0(2) . . . . ?
C13B Fe1B C12B C11B -120.7(3) . . . . ?
C11B C12B C13B C14B -0.6(5) . . . . ?
Fe1B C12B C13B C14B -59.5(3) . . . . ?
C11B C12B C13B Fe1B 58.9(3) . . . . ?
C3B Fe1B C13B C14B -116.9(3) . . . . ?
C1B Fe1B C13B C14B 171.6(4) . . . . ?
C5B Fe1B C13B C14B -48.7(6) . . . . ?
C2B Fe1B C13B C14B -158.5(2) . . . . ?
C4B Fe1B C13B C14B -76.7(3) . . . . ?
C12B Fe1B C13B C14B 118.8(3) . . . . ?
C10B Fe1B C13B C14B 37.6(2) . . . . ?
C11B Fe1B C13B C14B 81.7(2) . . . . ?
C3B Fe1B C13B C12B 124.3(3) . . . . ?
C1B Fe1B C13B C12B 52.8(5) . . . . ?
C5B Fe1B C13B C12B -167.5(5) . . . . ?
C2B Fe1B C13B C12B 82.7(3) . . . . ?
C4B Fe1B C13B C12B 164.5(3) . . . . ?
C14B Fe1B C13B C12B -118.8(3) . . . . ?
C10B Fe1B C13B C12B -81.2(2) . . . . ?
C11B Fe1B C13B C12B -37.1(2) . . . . ?
C12B C13B C14B C10B 0.2(5) . . . . ?
Fe1B C13B C14B C10B -59.3(3) . . . . ?
C12B C13B C14B Fe1B 59.5(3) . . . . ?
C11B C10B C14B C13B 0.3(4) . . . . ?
C15B C10B C14B C13B -176.7(4) . . . . ?
Fe1B C10B C14B C13B 59.5(3) . . . . ?
C11B C10B C14B Fe1B -59.2(2) . . . . ?
C15B C10B C14B Fe1B 123.9(4) . . . . ?
C3B Fe1B C14B C13B 79.6(3) . . . . ?
C1B Fe1B C14B C13B -167.5(5) . . . . ?
C5B Fe1B C14B C13B 162.8(3) . . . . ?
C2B Fe1B C14B C13B 46.3(5) . . . . ?
C4B Fe1B C14B C13B 122.1(3) . . . . ?
C12B Fe1B C14B C13B -37.9(3) . . . . ?
C10B Fe1B C14B C13B -119.6(3) . . . . ?
C11B Fe1B C14B C13B -82.1(3) . . . . ?
C3B Fe1B C14B C10B -160.8(3) . . . . ?
C1B Fe1B C14B C10B -47.9(7) . . . . ?
C5B Fe1B C14B C10B -77.6(3) . . . . ?
C2B Fe1B C14B C10B 165.9(4) . . . . ?
C4B Fe1B C14B C10B -118.3(3) . . . . ?
C12B Fe1B C14B C10B 81.7(3) . . . . ?
C13B Fe1B C14B C10B 119.6(3) . . . . ?
C11B Fe1B C14B C10B 37.5(2) . . . . ?
C14B C10B C15B O16B 121.9(4) . . . . ?
C11B C10B C15B O16B -54.6(4) . . . . ?
Fe1B C10B C15B O16B -146.1(2) . . . . ?
C14B C10B C15B O20B 2.1(5) . . . . ?
C11B C10B C15B O20B -174.4(3) . . . . ?
Fe1B C10B C15B O20B 94.2(3) . . . . ?
O20B C15B O16B C17B -62.8(3) . . . . ?
C10B C15B O16B C17B 178.6(3) . . . . ?
C15B O16B C17B C21B -177.0(3) . . . . ?
C15B O16B C17B C18B 59.2(3) . . . . ?
O16B C17B C18B C19B -53.8(4) . . . . ?
C21B C17B C18B C19B -173.9(4) . . . . ?
C17B C18B C19B O20B 52.9(5) . . . . ?
O16B C15B O20B C19B 61.0(4) . . . . ?
C10B C15B O20B C19B 178.8(3) . . . . ?
C18B C19B O20B C15B -56.4(4) . . . . ?
O16B C17B C21B O22B 81.9(4) . . . . ?
C18B C17B C21B O22B -157.3(4) . . . . ?
C17B C21B O22B C23B -173.6(4) . . . . ?
